data_1573362
loop_
_publ_author_name
'Gajda, Roman'
'S&#x142;awi&#x144;ski, Wojciech'
'Por&#x119;ba, Tomasz'
'Parafiniuk, Jan'
'Mezouar, Mohamed'
'Dera, Przemys&#x142;aw'
'Wo&#x17a;niak, Krzysztof'

_publ_section_title
;
 Incommensurately modulated structure of
 Zn<sub>4</sub>Si<sub>2</sub>O<sub>7</sub>(OH)<sub>2</sub>&#xb7;H<sub>2</sub>O
 at high pressure.
;
_journal_issue 1
_journal_name_full IUCrJ
_journal_paper_doi 10.1107/S2052252524011060
_journal_volume 12
_journal_year 2025
_chemical_formula_moiety 'O9 Si2 Zn4, O'
_chemical_formula_sum 'H4 O10 Si2 Zn4'
_chemical_formula_weight 481.69
_space_group_crystal_system orthorhombic
_space_group_IT_number 34
_space_group_name_Hall 'P 2 -2n'
_space_group_name_H-M_alt 'P n n 2'
_audit_creation_date 2024-08-16
_audit_creation_method
;
Olex2 1.5
(compiled 2024.02.16 svn.r378c4104 for OlexSys, GUI svn.r6928)
;
_cell_angle_alpha 90
_cell_angle_beta 90
_cell_angle_gamma 90
_cell_formula_units_Z 2
_cell_length_a 8.0899(13)
_cell_length_b 10.5425(5)
_cell_length_c 5.02370(10)
_cell_measurement_pressure 4100000
_cell_measurement_reflns_used 2393
_cell_measurement_temperature 293(2)
_cell_measurement_theta_max 19.5920
_cell_measurement_theta_min 2.3670
_cell_volume 428.46(7)
_computing_molecular_graphics 'Olex2 1.5 (Dolomanov et al., 2009)'
_computing_publication_material 'Olex2 1.5 (Dolomanov et al., 2009)'
_computing_structure_refinement 'SHELXL 2018/3 (Sheldrick, 2015)'
_diffrn_ambient_temperature 293(2)
_diffrn_measured_fraction_theta_full 0.557
_diffrn_measured_fraction_theta_max 0.341
_diffrn_measurement_device_type 'esperanto-CrysAlisPro-abstract goniometer imported esperanto images'
_diffrn_radiation_type synchrotron
_diffrn_radiation_wavelength 0.2229
_diffrn_reflns_av_R_equivalents 0.0194
_diffrn_reflns_av_unetI/netI 0.0499
_diffrn_reflns_Laue_measured_fraction_full 0.557
_diffrn_reflns_Laue_measured_fraction_max 0.341
_diffrn_reflns_limit_h_max 13
_diffrn_reflns_limit_h_min -10
_diffrn_reflns_limit_k_max 31
_diffrn_reflns_limit_k_min -29
_diffrn_reflns_limit_l_max 15
_diffrn_reflns_limit_l_min -15
_diffrn_reflns_number 5096
_diffrn_reflns_point_group_measured_fraction_full 0.506
_diffrn_reflns_point_group_measured_fraction_max 0.280
_diffrn_reflns_theta_full 7.686
_diffrn_reflns_theta_max 20.037
_diffrn_reflns_theta_min 1.614
_diffrn_source synchrotron
_exptl_absorpt_coefficient_mu 0.476
_exptl_absorpt_correction_T_max 1.00000
_exptl_absorpt_correction_T_min 0.71235
_exptl_absorpt_correction_type multi-scan
_exptl_absorpt_process_details
;
CrysAlisPro 1.171.43.105a (Rigaku Oxford Diffraction, 2024)
Empirical absorption correction using spherical harmonics,
implemented in SCALE3 ABSPACK scaling algorithm.
;
_exptl_crystal_colour colourless
_exptl_crystal_density_diffrn 3.734
_exptl_crystal_description block
_exptl_crystal_F_000 464
_exptl_crystal_size_max 0.045
_exptl_crystal_size_mid 0.03
_exptl_crystal_size_min 0.02
_refine_diff_density_max 20.587
_refine_diff_density_min -7.769
_refine_diff_density_rms 0.899
_refine_ls_abs_structure_details
;
 Flack x determined using 753 quotients [(I+)-(I-)]/[(I+)+(I-)]
 (Parsons, Flack and Wagner, Acta Cryst. B69 (2013) 249-259).
;
_refine_ls_abs_structure_Flack -0.32(13)
_refine_ls_extinction_method none
_refine_ls_goodness_of_fit_ref 2.427
_refine_ls_hydrogen_treatment undef
_refine_ls_matrix_type full
_refine_ls_number_parameters 66
_refine_ls_number_reflns 3654
_refine_ls_number_restraints 1
_refine_ls_restrained_S_all 2.427
_refine_ls_R_factor_all 0.2150
_refine_ls_R_factor_gt 0.1982
_refine_ls_shift/su_max 0.000
_refine_ls_shift/su_mean 0.000
_refine_ls_structure_factor_coef Fsqd
_refine_ls_weighting_details 'w=1/[\s^2^(Fo^2^)+(0.2000P)^2^] where P=(Fo^2^+2Fc^2^)/3'
_refine_ls_weighting_scheme calc
_refine_ls_wR_factor_gt 0.5420
_refine_ls_wR_factor_ref 0.5621
_reflns_Friedel_coverage 0.567
_reflns_Friedel_fraction_full 0.440
_reflns_Friedel_fraction_max 0.213
_reflns_number_gt 2601
_reflns_number_total 3654
_reflns_threshold_expression 'I > 2\s(I)'
_cod_data_source_file fc5081.cif
_cod_data_source_block 4_1GPa_Pnn2_ESRF
_cod_database_code 1573362
_shelx_shelxl_version_number 2018/3
_shelx_space_group_comment
;
The symmetry employed for this shelxl refinement is uniquely defined
by the following loop, which should always be used as a source of
symmetry information in preference to the above space-group names.
They are only intended as comments.
;
_olex2_refinement_description
;
;
_olex2_submission_special_instructions 'No special instructions were received'

loop_
_space_group_symop_operation_xyz
'x, y, z'
'-x, -y, z'
'-x+1/2, y+1/2, z+1/2'
'x+1/2, -y+1/2, z+1/2'

loop_
_atom_site_label
_atom_site_type_symbol
_atom_site_fract_x
_atom_site_fract_y
_atom_site_fract_z
_atom_site_U_iso_or_equiv
_atom_site_adp_type
_atom_site_occupancy
_atom_site_site_symmetry_order
_atom_site_calc_flag
_atom_site_refinement_flags_posn
_atom_site_refinement_flags_adp
_atom_site_refinement_flags_occupancy
_atom_site_disorder_assembly
_atom_site_disorder_group
Zn1 Zn 0.2686(4) 0.35237(17) 0.5390(3) 0.0336(8) Uani 1 1 d . . . . .
Zn2 Zn 0.3148(4) 0.66595(17) 0.5426(3) 0.0294(8) Uani 1 1 d . . . . .
Si1 Si 0.4829(7) 0.3564(2) 0.0280(6) 0.0201(11) Uani 1 1 d . . . . .
O1 O 0.309(3) 0.3098(15) -0.0914(16) 0.060(9) Uani 1 1 d . . . . .
O2 O 0.628(3) 0.2798(14) -0.0963(16) 0.044(7) Uani 1 1 d . . . . .
O3 O 0.481(2) 0.3422(10) 0.3500(15) 0.027(4) Uani 1 1 d . . . . .
O4 O 0.185(5) 0.523(2) 0.501(6) 0.055(6) Uiso 1 1 d . . . . .
O5 O 0.500000 0.500000 -0.070(2) 0.017(3) Uani 1 2 d S T P . .
O6 O 1.000000 0.500000 0.038(16) 0.052(9) Uiso 1 2 d S . P . .

loop_
_atom_site_aniso_label
_atom_site_aniso_U_11
_atom_site_aniso_U_22
_atom_site_aniso_U_33
_atom_site_aniso_U_23
_atom_site_aniso_U_13
_atom_site_aniso_U_12
Zn1 0.061(2) 0.0290(6) 0.0112(3) -0.0014(6) 0.0035(11) -0.0278(9)
Zn2 0.049(2) 0.0277(6) 0.0117(3) 0.0007(6) 0.0032(10) 0.0237(8)
Si1 0.044(4) 0.0104(7) 0.0058(5) -0.0012(6) -0.0032(12) -0.0006(7)
O1 0.12(2) 0.050(7) 0.0118(17) 0.007(3) -0.008(5) -0.069(12)
O2 0.076(18) 0.044(6) 0.0130(17) 0.007(3) 0.006(4) 0.048(9)
O3 0.052(13) 0.020(3) 0.0089(15) 0.0050(16) 0.002(3) 0.002(3)
O5 0.032(10) 0.0049(16) 0.015(2) 0.000 0.000 -0.0026(18)

loop_
_atom_type_symbol
_atom_type_description
_atom_type_scat_dispersion_real
_atom_type_scat_dispersion_imag
_atom_type_scat_source
H H 0.0000 0.0000 'International Tables Vol C Tables 4.2.6.8 and 6.1.1.4'
O O -0.0021 0.0004 'International Tables Vol C Tables 4.2.6.8 and 6.1.1.4'
Si Si -0.0003 0.0060 'International Tables Vol C Tables 4.2.6.8 and 6.1.1.4'
Zn Zn 0.0822 0.1631 'International Tables Vol C Tables 4.2.6.8 and 6.1.1.4'

loop_
_geom_angle_atom_site_label_1
_geom_angle_atom_site_label_2
_geom_angle_atom_site_label_3
_geom_angle
_geom_angle_site_symmetry_1
_geom_angle_site_symmetry_3
_geom_angle_publ_flag
O1 Zn1 O3 107.7(9) 1_556 . ?
O2 Zn1 O1 105.7(4) 4_455 1_556 ?
O2 Zn1 O3 107.8(8) 4_455 . ?
O2 Zn1 O4 115.6(15) 4_455 . ?
O4 Zn1 O1 111.6(11) . 1_556 ?
O4 Zn1 O3 108.1(12) . . ?
O1 Zn2 Si1 129.5(6) 3 2_666 ?
O1 Zn2 O2 102.4(5) 3 2_666 ?
O2 Zn2 Si1 29.0(4) 2_666 2_666 ?
O3 Zn2 Si1 86.3(4) 2_665 2_666 ?
O3 Zn2 O1 107.7(7) 2_665 3 ?
O3 Zn2 O2 106.2(8) 2_665 2_666 ?
O4 Zn2 Si1 110.2(10) . 2_666 ?
O4 Zn2 O1 107.7(15) . 3 ?
O4 Zn2 O2 118.4(11) . 2_666 ?
O4 Zn2 O3 113.4(12) . 2_665 ?
O1 Si1 Zn2 98.8(6) . 2_664 ?
O1 Si1 O3 109.6(8) . . ?
O2 Si1 Zn2 37.6(3) . 2_664 ?
O2 Si1 O1 110.8(13) . . ?
O2 Si1 O3 110.9(7) . . ?
O2 Si1 O5 107.6(8) . . ?
O3 Si1 Zn2 145.2(7) . 2_664 ?
O5 Si1 Zn2 76.9(3) . 2_664 ?
O5 Si1 O1 104.5(7) . . ?
O5 Si1 O3 113.2(5) . . ?
Zn2 O1 Zn1 115.3(6) 3_544 1_554 ?
Si1 O1 Zn1 115.7(7) . 1_554 ?
Si1 O1 Zn2 124.2(10) . 3_544 ?
Zn1 O2 Zn2 113.7(8) 4_554 2_664 ?
Si1 O2 Zn1 132.9(6) . 4_554 ?
Si1 O2 Zn2 113.4(5) . 2_664 ?
Zn2 O3 Zn1 120.8(4) 2_665 . ?
Si1 O3 Zn1 118.9(9) . . ?
Si1 O3 Zn2 120.0(9) . 2_665 ?
Zn2 O4 Zn1 123(2) . . ?
Si1 O5 Si1 144.2(7) . 2_665 ?

loop_
_geom_bond_atom_site_label_1
_geom_bond_atom_site_label_2
_geom_bond_distance
_geom_bond_site_symmetry_2
_geom_bond_publ_flag
Zn1 O1 1.938(10) 1_556 ?
Zn1 O2 1.921(10) 4_455 ?
Zn1 O3 1.968(16) . ?
Zn1 O4 1.93(3) . ?
Zn2 Si1 2.946(5) 2_666 ?
Zn2 O1 1.937(8) 3 ?
Zn2 O2 1.957(11) 2_666 ?
Zn2 O3 1.914(16) 2_665 ?
Zn2 O4 1.85(3) . ?
Si1 O1 1.61(2) . ?
Si1 O2 1.558(15) . ?
Si1 O3 1.625(8) . ?
Si1 O5 1.598(4) . ?

loop_
_geom_torsion_atom_site_label_1
_geom_torsion_atom_site_label_2
_geom_torsion_atom_site_label_3
_geom_torsion_atom_site_label_4
_geom_torsion
_geom_torsion_site_symmetry_1
_geom_torsion_site_symmetry_2
_geom_torsion_site_symmetry_3
_geom_torsion_site_symmetry_4
_geom_torsion_publ_flag
Zn2 Si1 O1 Zn1 -32.8(14) 2_664 . . 1_554 ?
Zn2 Si1 O1 Zn2 121.3(13) 2_664 . . 3_544 ?
Zn2 Si1 O2 Zn1 177(3) 2_664 . . 4_554 ?
Zn2 Si1 O3 Zn1 -170.6(3) 2_664 . . . ?
Zn2 Si1 O3 Zn2 16.0(12) 2_664 . . 2_665 ?
Zn2 Si1 O5 Si1 -144.87(14) 2_664 . . 2_665 ?
Si1 Zn2 O4 Zn1 -47(2) 2_666 . . . ?
O1 Zn2 O4 Zn1 167.3(15) 3 . . . ?
O1 Si1 O2 Zn1 -105.8(19) . . . 4_554 ?
O1 Si1 O2 Zn2 77.1(15) . . . 2_664 ?
O1 Si1 O3 Zn1 -27.5(12) . . . . ?
O1 Si1 O3 Zn2 159.1(10) . . . 2_665 ?
O1 Si1 O5 Si1 119.2(8) . . . 2_665 ?
O2 Zn2 O4 Zn1 -77(2) 2_666 . . . ?
O2 Si1 O1 Zn1 -69.8(14) . . . 1_554 ?
O2 Si1 O1 Zn2 84.4(14) . . . 3_544 ?
O2 Si1 O3 Zn1 -150.2(12) . . . . ?
O2 Si1 O3 Zn2 36.4(12) . . . 2_665 ?
O2 Si1 O5 Si1 -123.0(8) . . . 2_665 ?
O3 Zn2 O4 Zn1 48(2) 2_665 . . . ?
O3 Si1 O1 Zn1 167.5(10) . . . 1_554 ?
O3 Si1 O1 Zn2 -38.4(18) . . . 3_544 ?
O3 Si1 O2 Zn1 16(2) . . . 4_554 ?
O3 Si1 O2 Zn2 -160.9(11) . . . 2_664 ?
O3 Si1 O5 Si1 0.0(7) . . . 2_665 ?
O5 Si1 O1 Zn1 45.8(15) . . . 1_554 ?
O5 Si1 O1 Zn2 -160.0(13) . . . 3_544 ?
O5 Si1 O2 Zn1 140.5(18) . . . 4_554 ?
O5 Si1 O2 Zn2 -36.6(16) . . . 2_664 ?
O5 Si1 O3 Zn1 88.7(8) . . . . ?
O5 Si1 O3 Zn2 -84.7(7) . . . 2_665 ?
